data_4114314
loop_
_publ_author_name
'F. Albert Cotton'
'Chun Y. Liu'
'Carlos A. Murillo'
'Dino Villagr\'an'
'Xiaoping Wang'

_publ_section_title
;
 Modifying Electronic Communication in Dimolybdenum Units by Linkage
 Isomers of Bridged Oxamidate Dianions
;
_journal_name_full 'Journal of the American Chemical Society'
_journal_page_first 13564
_journal_page_last 13575
_journal_paper_doi 10.1021/ja036884e
_journal_volume 125
_journal_year 2003
_chemical_formula_moiety '[Mo2(C15H15N2O2)3]2(C16H14N2O4),2(CH2Cl2)'
_chemical_formula_sum 'C108 H108 Cl4 Mo4 N14 O16'
_chemical_formula_weight 2383.64
_chemical_name_common '[Mo2(DAniF)3]2(C16H14N2O4),2(CH2Cl2)'
_chemical_name_systematic
;
 ?
;
_space_group_IT_number 15
_symmetry_cell_setting monoclinic
_symmetry_space_group_name_Hall '-C 2yc'
_symmetry_space_group_name_H-M 'C 1 2/c 1'
_atom_sites_solution_hydrogens geom
_atom_sites_solution_primary direct
_atom_sites_solution_secondary difmap
_audit_creation_method SHELXL-97
_cell_angle_alpha 90.00
_cell_angle_beta 105.4000(10)
_cell_angle_gamma 90.00
_cell_formula_units_Z 4
_cell_length_a 20.5501(13)
_cell_length_b 18.9896(12)
_cell_length_c 28.8210(18)
_cell_measurement_reflns_used 16569
_cell_measurement_temperature 213(2)
_cell_measurement_theta_max 24.9815
_cell_measurement_theta_min 2.1895
_cell_volume 10843.2(12)
_computing_cell_refinement SAINT
_computing_data_collection SMART
_computing_data_reduction SAINT
_computing_molecular_graphics XP
_computing_structure_refinement 'SHELXL-97 (Sheldrick, 1997)'
_computing_structure_solution 'SHELXS-97 (Sheldrick, 1990)'
_diffrn_ambient_temperature 213(2)
_diffrn_measured_fraction_theta_full 0.999
_diffrn_measured_fraction_theta_max 0.999
_diffrn_measurement_device_type 'BRUKER SMART 1000'
_diffrn_measurement_method \w-scans
_diffrn_radiation_monochromator graphite
_diffrn_radiation_source 'normal-focus sealed tube'
_diffrn_radiation_type MoK\a
_diffrn_radiation_wavelength 0.71073
_diffrn_reflns_av_R_equivalents 0.0360
_diffrn_reflns_av_sigmaI/netI 0.0388
_diffrn_reflns_limit_h_max 21
_diffrn_reflns_limit_h_min -22
_diffrn_reflns_limit_k_max 20
_diffrn_reflns_limit_k_min -19
_diffrn_reflns_limit_l_max 30
_diffrn_reflns_limit_l_min -31
_diffrn_reflns_number 22484
_diffrn_reflns_theta_full 22.50
_diffrn_reflns_theta_max 22.50
_diffrn_reflns_theta_min 1.77
_diffrn_standards_number 'none (area detector data)'
_exptl_absorpt_coefficient_mu 0.620
_exptl_absorpt_correction_T_max 0.8834
_exptl_absorpt_correction_T_min 0.8175
_exptl_absorpt_correction_type multi-scan
_exptl_absorpt_process_details SADABS
_exptl_crystal_colour yellow
_exptl_crystal_density_diffrn 1.460
_exptl_crystal_description block
_exptl_crystal_F_000 4872
_exptl_crystal_size_max 0.325
_exptl_crystal_size_mid 0.210
_exptl_crystal_size_min 0.200
_refine_diff_density_max 0.914
_refine_diff_density_min -0.609
_refine_diff_density_rms 0.095
_refine_ls_extinction_method none
_refine_ls_goodness_of_fit_ref 1.072
_refine_ls_hydrogen_treatment noref
_refine_ls_matrix_type full
_refine_ls_number_parameters 672
_refine_ls_number_reflns 7077
_refine_ls_number_restraints 70
_refine_ls_restrained_S_all 1.077
_refine_ls_R_factor_all 0.0882
_refine_ls_R_factor_gt 0.0638
_refine_ls_shift/su_max 0.002
_refine_ls_shift/su_mean 0.000
_refine_ls_structure_factor_coef Fsqd
_refine_ls_weighting_details 'calc w=1/[\s^2^(Fo^2^)+(0.0850P)^2^+75.8245P] where P=(Fo^2^+2Fc^2^)/3'
_refine_ls_weighting_scheme calc
_refine_ls_wR_factor_gt 0.1647
_refine_ls_wR_factor_ref 0.1854
_reflns_number_gt 5229
_reflns_number_total 7077
_reflns_threshold_expression I>2sigma(I)
_cod_data_source_file ja036884esi20030624_052348_2.cif
_cod_data_source_block cmpd3
_cod_original_sg_symbol_H-M 'C 2/c'
_cod_database_code 4114314

loop_
_symmetry_equiv_pos_as_xyz
'x, y, z'
'-x, y, -z+1/2'
'x+1/2, y+1/2, z'
'-x+1/2, y+1/2, -z+1/2'
'-x, -y, -z'
'x, -y, z-1/2'
'-x+1/2, -y+1/2, -z'
'x+1/2, -y+1/2, z-1/2'

loop_
_atom_site_label
_atom_site_type_symbol
_atom_site_fract_x
_atom_site_fract_y
_atom_site_fract_z
_atom_site_U_iso_or_equiv
_atom_site_adp_type
_atom_site_occupancy
_atom_site_symmetry_multiplicity
_atom_site_calc_flag
_atom_site_refinement_flags
_atom_site_disorder_assembly
_atom_site_disorder_group
Mo1 Mo -0.63398(3) 1.02978(3) 0.64292(2) 0.0520(2) Uani 1 1 d . A .
Mo2 Mo -0.58135(3) 1.11144(3) 0.62021(2) 0.0467(2) Uani 1 1 d . A .
N1 N -0.5133(3) 1.1169(3) 0.69199(18) 0.0381(12) Uani 1 1 d . . .
N2 N -0.5122(3) 1.0399(3) 0.5996(2) 0.0568(16) Uani 1 1 d . . .
N3 N -0.5724(3) 0.9512(3) 0.6233(2) 0.0619(17) Uiso 1 1 d . . .
N4 N -0.6478(3) 1.1103(3) 0.5480(2) 0.0524(15) Uani 1 1 d . . .
N5 N -0.7079(3) 1.0244(3) 0.5748(2) 0.0601(17) Uani 1 1 d . . .
N6 N -0.6445(3) 1.1905(3) 0.6395(2) 0.0480(14) Uani 1 1 d . . .
N7 N -0.6993(3) 1.1002(3) 0.6663(2) 0.0519(15) Uani 1 1 d . . .
O1 O -0.5702(2) 1.0270(2) 0.71421(17) 0.0506(12) Uani 1 1 d . . .
C1 C -0.5218(3) 1.0727(3) 0.7246(2) 0.0438(16) Uani 1 1 d . . .
C11 C -0.4557(4) 1.1622(4) 0.7020(3) 0.0490(18) Uani 1 1 d . . .
C12 C -0.3914(4) 1.1352(5) 0.7117(3) 0.071(2) Uani 1 1 d . . .
H12 H -0.3847 1.0869 0.7160 0.085 Uiso 1 1 calc R . .
C13 C -0.3361(5) 1.1794(6) 0.7150(3) 0.090(3) Uani 1 1 d . . .
H13 H -0.2929 1.1607 0.7205 0.107 Uiso 1 1 calc R . .
C14 C -0.3460(6) 1.2510(7) 0.7102(4) 0.092(3) Uani 1 1 d . . .
C15 C -0.4098(6) 1.2782(6) 0.7014(4) 0.099(3) Uani 1 1 d . . .
H15 H -0.4162 1.3266 0.6983 0.119 Uiso 1 1 calc R . .
C16 C -0.4651(5) 1.2342(5) 0.6972(3) 0.075(2) Uani 1 1 d . . .
H16 H -0.5082 1.2532 0.6911 0.090 Uiso 1 1 calc R . .
O2 O -0.2959(5) 1.3026(6) 0.7135(4) 0.157(4) Uani 1 1 d . . .
C17 C -0.2374(11) 1.2814(11) 0.7115(7) 0.215(9) Uiso 1 1 d . . .
H17A H -0.2076 1.3210 0.7145 0.323 Uiso 1 1 calc R . .
H17B H -0.2412 1.2583 0.6813 0.323 Uiso 1 1 calc R . .
H17C H -0.2197 1.2489 0.7373 0.323 Uiso 1 1 calc R . .
C21 C -0.4585(4) 1.0634(5) 0.5778(4) 0.054(3) Uiso 0.75(2) 1 d PG A 1
C22 C -0.4409(7) 1.0205(5) 0.5440(5) 0.095(5) Uani 0.75(2) 1 d PG A 1
H22 H -0.4642 0.9787 0.5344 0.115 Uiso 0.75(2) 1 calc PR A 1
C23 C -0.3884(8) 1.0399(6) 0.5246(6) 0.116(7) Uani 0.75(2) 1 d PG A 1
H23 H -0.3766 1.0112 0.5020 0.140 Uiso 0.75(2) 1 calc PR A 1
C24 C -0.3536(5) 1.1024(7) 0.5390(5) 0.100(5) Uani 0.75(2) 1 d PG A 1
C25 C -0.3713(6) 1.1453(6) 0.5728(4) 0.097(5) Uani 0.75(2) 1 d PG A 1
H25 H -0.3480 1.1871 0.5824 0.116 Uiso 0.75(2) 1 calc PR A 1
C26 C -0.4237(6) 1.1259(5) 0.5922(4) 0.075(5) Uani 0.75(2) 1 d PG A 1
H26 H -0.4355 1.1546 0.6148 0.091 Uiso 0.75(2) 1 calc PR A 1
O3 O -0.3025(7) 1.1148(10) 0.5187(6) 0.164(7) Uani 0.75(2) 1 d P A 1
C27 C -0.2707(12) 1.1738(13) 0.5317(8) 0.156(9) Uiso 0.75(2) 1 d P A 1
H27A H -0.2347 1.1783 0.5164 0.233 Uiso 0.75(2) 1 calc PR A 1
H27B H -0.2524 1.1743 0.5660 0.233 Uiso 0.75(2) 1 calc PR A 1
H27C H -0.3015 1.2125 0.5222 0.233 Uiso 0.75(2) 1 calc PR A 1
C21B C -0.4525(14) 1.0509(19) 0.5871(13) 0.054(3) Uiso 0.25(2) 1 d PG A 2
C22B C -0.412(2) 1.0101(17) 0.5660(16) 0.095(5) Uani 0.25(2) 1 d PG A 2
H22B H -0.4204 0.9622 0.5612 0.115 Uiso 0.25(2) 1 calc PR A 2
C23B C -0.3587(19) 1.041(3) 0.5522(18) 0.116(7) Uani 0.25(2) 1 d PG A 2
H23B H -0.3316 1.0137 0.5381 0.140 Uiso 0.25(2) 1 calc PR A 2
C24B C -0.3460(18) 1.113(3) 0.5594(16) 0.100(5) Uani 0.25(2) 1 d PGD A 2
C25B C -0.387(2) 1.1534(18) 0.5804(16) 0.097(5) Uani 0.25(2) 1 d PG A 2
H25B H -0.3781 1.2013 0.5852 0.116 Uiso 0.25(2) 1 calc PR A 2
C26B C -0.440(2) 1.1225(18) 0.5943(15) 0.093(19) Uiso 0.25(2) 1 d PG A 2
H26B H -0.4670 1.1498 0.6084 0.111 Uiso 0.25(2) 1 calc PR A 2
O3B O -0.2867(19) 1.131(3) 0.550(2) 0.17(2) Uiso 0.25(2) 1 d PD A 2
C27B C -0.244(4) 1.105(3) 0.531(2) 0.15(3) Uiso 0.25(2) 1 d P A 2
H27D H -0.2113 1.1410 0.5289 0.219 Uiso 0.25(2) 1 calc PR A 2
H27E H -0.2662 1.0899 0.4986 0.219 Uiso 0.25(2) 1 calc PR A 2
H27F H -0.2214 1.0663 0.5491 0.219 Uiso 0.25(2) 1 calc PR A 2
C30 C -0.5215(4) 0.9712(4) 0.6063(3) 0.070(2) Uani 1 1 d . A .
H30 H -0.4925 0.9379 0.5990 0.084 Uiso 1 1 calc R . .
C31 C -0.589(4) 0.8705(19) 0.630(2) 0.087(5) Uani 0.275(16) 1 d PG A 1
C32 C -0.571(3) 0.854(2) 0.679(2) 0.161(7) Uani 0.275(16) 1 d PG A 1
H32 H -0.5657 0.8894 0.7015 0.193 Uiso 0.275(16) 1 calc PR A 1
C33 C -0.560(2) 0.784(2) 0.6932(18) 0.139(7) Uiso 0.275(16) 1 d PG A 1
H33 H -0.5477 0.7730 0.7258 0.167 Uiso 0.275(16) 1 calc PR A 1
C34 C -0.567(3) 0.7309(18) 0.659(2) 0.169(12) Uani 0.275(16) 1 d PGD A 1
C35 C -0.585(3) 0.748(2) 0.610(2) 0.161(11) Uani 0.275(16) 1 d PG A 1
H35 H -0.5899 0.7120 0.5874 0.194 Uiso 0.275(16) 1 calc PR A 1
C36 C -0.596(4) 0.817(3) 0.596(2) 0.118(6) Uani 0.275(16) 1 d PG A 1
H36 H -0.6078 0.8285 0.5631 0.142 Uiso 0.275(16) 1 calc PR A 1
O4 O -0.591(2) 0.660(2) 0.664(2) 0.182(6) Uiso 0.275(16) 1 d PD A 1
C37 C -0.665(2) 0.645(4) 0.655(3) 0.204(12) Uiso 0.275(16) 1 d PD A 1
H37A H -0.6729 0.5956 0.6492 0.306 Uiso 0.275(16) 1 calc PR A 1
H37B H -0.6893 0.6707 0.6265 0.306 Uiso 0.275(16) 1 calc PR A 1
H37C H -0.6803 0.6596 0.6818 0.306 Uiso 0.275(16) 1 calc PR A 1
C31B C -0.5764(13) 0.8801(6) 0.6287(8) 0.087(5) Uani 0.725(16) 1 d PG A 2
C32B C -0.5776(12) 0.8512(9) 0.6727(7) 0.161(7) Uani 0.725(16) 1 d PG A 2
H32B H -0.5693 0.8796 0.7000 0.193 Uiso 0.725(16) 1 calc PR A 2
C33B C -0.5913(9) 0.7800(9) 0.6761(7) 0.139(7) Uiso 0.725(16) 1 d PG A 2
H33B H -0.5921 0.7607 0.7056 0.167 Uiso 0.725(16) 1 calc PR A 2
C34B C -0.6037(9) 0.7376(6) 0.6353(8) 0.169(12) Uani 0.725(16) 1 d PGD A 2
C35B C -0.6024(9) 0.7665(7) 0.5913(7) 0.161(11) Uani 0.725(16) 1 d PG A 2
H35B H -0.6107 0.7382 0.5640 0.194 Uiso 0.725(16) 1 calc PR A 2
C36B C -0.5888(12) 0.8377(7) 0.5879(7) 0.118(6) Uani 0.725(16) 1 d PG A 2
H36B H -0.5879 0.8571 0.5584 0.142 Uiso 0.725(16) 1 calc PR A 2
O4B O -0.6119(10) 0.6623(7) 0.6385(6) 0.182(6) Uiso 0.725(16) 1 d PD A 2
C37B C -0.6039(17) 0.6388(15) 0.6900(7) 0.204(12) Uiso 0.725(16) 1 d PD A 2
H37D H -0.6218 0.5922 0.6901 0.306 Uiso 0.725(16) 1 calc PR A 2
H37E H -0.6278 0.6706 0.7055 0.306 Uiso 0.725(16) 1 calc PR A 2
H37F H -0.5569 0.6388 0.7070 0.306 Uiso 0.725(16) 1 calc PR A 2
C41 C -0.6437(10) 1.1538(9) 0.5074(6) 0.057(2) Uani 0.657(9) 1 d PG A 1
C42 C -0.5797(9) 1.1634(11) 0.5008(6) 0.082(3) Uani 0.657(9) 1 d PG A 1
H42 H -0.5442 1.1347 0.5169 0.098 Uiso 0.657(9) 1 calc PR A 1
C43 C -0.5688(5) 1.2158(10) 0.4700(5) 0.132(7) Uani 0.657(9) 1 d PG A 1
H43 H -0.5259 1.2222 0.4655 0.158 Uiso 0.657(9) 1 calc PR A 1
C44 C -0.6218(6) 1.2586(6) 0.4458(4) 0.085(4) Uani 0.657(9) 1 d PG A 1
C45 C -0.6858(5) 1.2490(6) 0.4524(4) 0.093(5) Uani 0.657(9) 1 d PG A 1
H45 H -0.7213 1.2777 0.4363 0.112 Uiso 0.657(9) 1 calc PR A 1
C46 C -0.6967(7) 1.1967(7) 0.4832(5) 0.083(5) Uani 0.657(9) 1 d PG A 1
H46 H -0.7396 1.1903 0.4876 0.100 Uiso 0.657(9) 1 calc PR A 1
O5 O -0.6202(7) 1.3150(8) 0.4157(5) 0.140(6) Uani 0.657(9) 1 d P A 1
C47 C -0.5561(11) 1.3383(14) 0.4142(9) 0.176(12) Uani 0.657(9) 1 d P A 1
H47A H -0.5608 1.3768 0.3919 0.264 Uiso 0.657(9) 1 calc PR A 1
H47B H -0.5322 1.3005 0.4040 0.264 Uiso 0.657(9) 1 calc PR A 1
H47C H -0.5315 1.3538 0.4457 0.264 Uiso 0.657(9) 1 calc PR A 1
C41B C -0.639(2) 1.1519(19) 0.5110(10) 0.057(2) Uani 0.343(9) 1 d PG A 2
C42B C -0.5768(17) 1.167(2) 0.5030(9) 0.082(3) Uani 0.343(9) 1 d PG A 2
H42B H -0.5374 1.1552 0.5262 0.098 Uiso 0.343(9) 1 calc PR A 2
C43B C -0.5735(10) 1.1989(18) 0.4603(7) 0.132(7) Uani 0.343(9) 1 d PG A 2
H43B H -0.5318 1.2088 0.4550 0.158 Uiso 0.343(9) 1 calc PR A 2
C44B C -0.6325(8) 1.2161(8) 0.4257(5) 0.085(4) Uani 0.343(9) 1 d PG A 2
C45B C -0.6949(10) 1.2012(12) 0.4336(8) 0.093(5) Uani 0.343(9) 1 d PG A 2
H45B H -0.7343 1.2127 0.4104 0.112 Uiso 0.343(9) 1 calc PR A 2
C46B C -0.6982(16) 1.1691(14) 0.4763(10) 0.083(5) Uani 0.343(9) 1 d PG A 2
H46B H -0.7400 1.1591 0.4816 0.100 Uiso 0.343(9) 1 calc PR A 2
O5B O -0.6319(8) 1.2493(10) 0.3819(6) 0.106(9) Uani 0.343(9) 1 d PG A 2
C47B C -0.5661(10) 1.2492(13) 0.3696(8) 0.116(12) Uiso 0.343(9) 1 d PG A 2
H47D H -0.5710 1.2729 0.3394 0.174 Uiso 0.343(9) 1 calc PR A 2
H47E H -0.5519 1.2015 0.3671 0.174 Uiso 0.343(9) 1 calc PR A 2
H47F H -0.5330 1.2732 0.3943 0.174 Uiso 0.343(9) 1 calc PR A 2
C50 C -0.7006(4) 1.0674(4) 0.5404(3) 0.062(2) Uani 1 1 d . A .
H50 H -0.7327 1.0676 0.5108 0.074 Uiso 1 1 calc R . .
C51 C -0.7691(4) 0.9866(5) 0.5669(3) 0.074(3) Uani 1 1 d . A .
C52 C -0.8305(6) 1.0226(7) 0.5498(5) 0.113(4) Uani 1 1 d . . .
H52 H -0.8304 1.0706 0.5432 0.136 Uiso 1 1 calc R A .
C53 C -0.8927(6) 0.9863(10) 0.5425(6) 0.152(6) Uani 1 1 d . A .
H53 H -0.9339 1.0083 0.5295 0.182 Uiso 1 1 calc R . .
C54 C -0.8882(8) 0.9127(9) 0.5563(5) 0.134(6) Uani 1 1 d D . .
C55 C -0.8304(7) 0.8836(7) 0.5779(6) 0.148(6) Uani 1 1 d D A .
H55 H -0.8289 0.8381 0.5901 0.178 Uiso 1 1 calc R . .
C56 C -0.7714(5) 0.9216(6) 0.5826(5) 0.122(5) Uani 1 1 d . . .
H56 H -0.7307 0.8998 0.5977 0.146 Uiso 1 1 calc R A .
O6 O -0.9557(5) 0.8881(7) 0.5494(5) 0.142(7) Uani 0.77(3) 1 d PD A 1
C57 C -0.9507(12) 0.8146(8) 0.5627(11) 0.179(13) Uani 0.77(3) 1 d PD A 1
H57A H -0.9952 0.7953 0.5581 0.269 Uiso 0.77(3) 1 calc PR A 1
H57B H -0.9261 0.8100 0.5959 0.269 Uiso 0.77(3) 1 calc PR A 1
H57C H -0.9277 0.7895 0.5429 0.269 Uiso 0.77(3) 1 calc PR A 1
O6B O -0.9380(18) 0.868(2) 0.5341(16) 0.46(11) Uiso 0.23(3) 1 d PD A 2
C57B C -0.979(3) 0.826(3) 0.558(3) 0.12(3) Uiso 0.23(3) 1 d PD A 2
H57D H -1.0099 0.7978 0.5343 0.176 Uiso 0.23(3) 1 calc PR A 2
H57E H -1.0040 0.8571 0.5730 0.176 Uiso 0.23(3) 1 calc PR A 2
H57F H -0.9504 0.7964 0.5815 0.176 Uiso 0.23(3) 1 calc PR A 2
C61 C -0.6368(17) 1.2657(5) 0.6325(11) 0.049(4) Uani 0.67(2) 1 d PG A 1
C62 C -0.6394(11) 1.3101(8) 0.6703(8) 0.076(5) Uani 0.67(2) 1 d PG A 1
H62 H -0.6478 1.2916 0.6981 0.092 Uiso 0.67(2) 1 calc PR A 1
C63 C -0.6294(9) 1.3821(8) 0.6667(4) 0.078(5) Uani 0.67(2) 1 d PG A 1
C64 C -0.6168(8) 1.4096(5) 0.6252(4) 0.070(3) Uiso 0.67(2) 1 d PGD A 1
C65 C -0.6142(12) 1.3652(8) 0.5874(5) 0.094(6) Uani 0.67(2) 1 d PG A 1
H65 H -0.6058 1.3837 0.5597 0.113 Uiso 0.67(2) 1 calc PR A 1
C66 C -0.6242(18) 1.2933(8) 0.5911(10) 0.072(4) Uani 0.67(2) 1 d PG A 1
H66 H -0.6224 1.2636 0.5658 0.086 Uiso 0.67(2) 1 calc PR A 1
O7 O -0.6181(9) 1.4813(4) 0.6215(4) 0.099(5) Uani 0.67(2) 1 d PDU A 1
C67 C -0.6080(14) 1.5131(12) 0.5785(7) 0.148(9) Uiso 0.67(2) 1 d PD A 1
H67A H -0.6042 1.5633 0.5827 0.222 Uiso 0.67(2) 1 calc PR A 1
H67B H -0.6457 1.5024 0.5517 0.222 Uiso 0.67(2) 1 calc PR A 1
H67C H -0.5674 1.4950 0.5725 0.222 Uiso 0.67(2) 1 calc PR A 1
C61B C -0.641(4) 1.2634(11) 0.641(3) 0.049(4) Uani 0.33(2) 1 d PG A 2
C62B C -0.657(2) 1.310(2) 0.6731(18) 0.076(5) Uani 0.33(2) 1 d PG A 2
H62B H -0.6648 1.2940 0.7015 0.092 Uiso 0.33(2) 1 calc PR A 2
C63B C -0.6614(16) 1.3821(17) 0.6628(10) 0.078(5) Uani 0.33(2) 1 d PG A 2
C64B C -0.6496(16) 1.4067(12) 0.6203(9) 0.070(3) Uiso 0.33(2) 1 d PGD A 2
C65B C -0.634(3) 1.360(2) 0.5881(12) 0.094(6) Uani 0.33(2) 1 d PG A 2
H65B H -0.6257 1.3761 0.5597 0.113 Uiso 0.33(2) 1 calc PR A 2
C66B C -0.629(4) 1.2880(18) 0.598(2) 0.072(4) Uani 0.33(2) 1 d PG A 2
H66B H -0.6184 1.2565 0.5769 0.086 Uiso 0.33(2) 1 calc PR A 2
O7B O -0.646(4) 1.4762(19) 0.611(5) 0.51(8) Uiso 0.33(2) 1 d PD A 2
C67B C -0.578(3) 1.496(4) 0.610(3) 0.23(4) Uiso 0.33(2) 1 d PD A 2
H67D H -0.5743 1.5462 0.6094 0.344 Uiso 0.33(2) 1 calc PR A 2
H67E H -0.5677 1.4762 0.5821 0.344 Uiso 0.33(2) 1 calc PR A 2
H67F H -0.5465 1.4779 0.6385 0.344 Uiso 0.33(2) 1 calc PR A 2
C70 C -0.6931(4) 1.1680(4) 0.6592(2) 0.0506(18) Uani 1 1 d . A .
H70 H -0.7221 1.2000 0.6678 0.061 Uiso 1 1 calc R . .
C71 C -0.7541(3) 1.0726(4) 0.6840(3) 0.057(3) Uani 0.806(10) 1 d PG A 1
C72 C -0.8180(4) 1.1026(5) 0.6699(4) 0.132(8) Uani 0.806(10) 1 d PG A 1
H72 H -0.8249 1.1439 0.6519 0.158 Uiso 0.806(10) 1 calc PR A 1
C73 C -0.8718(3) 1.0708(7) 0.6826(5) 0.164(10) Uani 0.806(10) 1 d PG A 1
H73 H -0.9145 1.0908 0.6731 0.196 Uiso 0.806(10) 1 calc PR A 1
C74 C -0.8615(4) 1.0090(6) 0.7094(4) 0.108(5) Uani 0.806(10) 1 d PG A 1
C75 C -0.7976(5) 0.9791(4) 0.7236(4) 0.110(5) Uani 0.806(10) 1 d PG A 1
H75 H -0.7907 0.9377 0.7415 0.132 Uiso 0.806(10) 1 calc PR A 1
C76 C -0.7439(4) 1.0109(4) 0.7108(4) 0.097(4) Uani 0.806(10) 1 d PG A 1
H76 H -0.7011 0.9908 0.7203 0.116 Uiso 0.806(10) 1 calc PR A 1
O8 O -0.9120(6) 0.9722(8) 0.7233(5) 0.142(5) Uani 0.806(10) 1 d PD A 1
C77 C -0.9784(7) 0.9797(10) 0.6910(7) 0.164(8) Uani 0.806(10) 1 d PD A 1
H77A H -1.0100 0.9526 0.7029 0.246 Uiso 0.806(10) 1 calc PR A 1
H77B H -0.9781 0.9631 0.6596 0.246 Uiso 0.806(10) 1 calc PR A 1
H77C H -0.9913 1.0284 0.6892 0.246 Uiso 0.806(10) 1 calc PR A 1
C71B C -0.7595(17) 1.089(2) 0.6812(16) 0.057(3) Uani 0.194(10) 1 d PG A 2
C72B C -0.790(2) 1.1360(19) 0.7063(19) 0.132(8) Uani 0.194(10) 1 d PG A 2
H72B H -0.7763 1.1830 0.7093 0.158 Uiso 0.194(10) 1 calc PR A 2
C73B C -0.840(2) 1.113(2) 0.727(2) 0.164(10) Uani 0.194(10) 1 d PG A 2
H73B H -0.8597 1.1439 0.7438 0.196 Uiso 0.194(10) 1 calc PR A 2
C74B C -0.859(2) 1.042(2) 0.7226(17) 0.108(5) Uani 0.194(10) 1 d PGD A 2
C75B C -0.829(2) 0.996(2) 0.6975(16) 0.110(5) Uani 0.194(10) 1 d PG A 2
H75B H -0.8426 0.9487 0.6946 0.132 Uiso 0.194(10) 1 calc PR A 2
C76B C -0.779(2) 1.019(2) 0.6768(15) 0.097(4) Uani 0.194(10) 1 d PG A 2
H76B H -0.7592 0.9877 0.6601 0.116 Uiso 0.194(10) 1 calc PR A 2
O8B O -0.921(3) 1.028(3) 0.738(2) 0.14(2) Uani 0.194(10) 1 d PD A 2
C77B C -0.933(5) 0.955(3) 0.750(6) 0.31(9) Uiso 0.194(10) 1 d PD A 2
H77D H -0.9740 0.9523 0.7592 0.469 Uiso 0.194(10) 1 calc PR A 2
H77E H -0.8959 0.9397 0.7758 0.469 Uiso 0.194(10) 1 calc PR A 2
H77F H -0.9356 0.9260 0.7221 0.469 Uiso 0.194(10) 1 calc PR A 2
Cl1 Cl -0.334(3) 0.9272(19) 0.6646(19) 0.40(2) Uani 0.40 1 d PDU B 1
C1S C -0.386(4) 0.882(2) 0.696(3) 0.33(4) Uiso 0.40 1 d PD B 1
H1S1 H -0.4311 0.9023 0.6881 0.399 Uiso 0.40 1 calc PR B 1
H1S2 H -0.3672 0.8863 0.7307 0.399 Uiso 0.40 1 calc PR B 1
Cl2 Cl -0.3921(18) 0.7893(18) 0.6797(14) 0.456(19) Uani 0.40 1 d PDU B 1
Cl3 Cl -0.3712(7) 0.9261(8) 0.6907(6) 0.208(6) Uani 0.40 1 d PDU C 2
C2S C -0.313(6) 0.927(3) 0.653(5) 0.33(4) Uiso 0.40 1 d PD C 2
H2S1 H -0.3376 0.9154 0.6202 0.399 Uiso 0.40 1 calc PR C 2
H2S2 H -0.2786 0.8918 0.6643 0.399 Uiso 0.40 1 calc PR C 2
Cl4 Cl -0.2750(10) 1.0131(10) 0.6547(8) 0.238(7) Uani 0.40 1 d PDU C 2
Cl6 Cl -0.3526(14) 0.8360(12) 0.6618(8) 0.164(8) Uani 0.20 1 d PDU D 3
C3S C -0.312(4) 0.887(2) 0.626(2) 0.15(3) Uiso 0.20 1 d PD D 3
H3S1 H -0.3385 0.8857 0.5928 0.181 Uiso 0.20 1 calc PR D 3
H3S2 H -0.2681 0.8659 0.6274 0.181 Uiso 0.20 1 calc PR D 3
Cl5 Cl -0.300(2) 0.9765(15) 0.6461(18) 0.238(7) Uani 0.20 1 d PDU D 3

loop_
_atom_site_aniso_label
_atom_site_aniso_U_11
_atom_site_aniso_U_22
_atom_site_aniso_U_33
_atom_site_aniso_U_23
_atom_site_aniso_U_13
_atom_site_aniso_U_12
Mo1 0.0473(4) 0.0480(4) 0.0616(5) -0.0041(3) 0.0161(3) -0.0139(3)
Mo2 0.0415(4) 0.0487(4) 0.0514(4) -0.0040(3) 0.0146(3) -0.0110(3)
N1 0.036(3) 0.036(3) 0.042(3) -0.001(3) 0.011(2) -0.006(2)
N2 0.051(4) 0.061(4) 0.063(4) -0.016(3) 0.023(3) -0.004(3)
N4 0.044(4) 0.063(4) 0.050(4) -0.004(3) 0.010(3) -0.010(3)
N5 0.053(4) 0.069(4) 0.058(4) -0.007(3) 0.014(3) -0.019(3)
N6 0.051(4) 0.045(3) 0.051(4) 0.002(3) 0.018(3) -0.004(3)
N7 0.046(4) 0.060(4) 0.053(4) 0.004(3) 0.019(3) -0.005(3)
O1 0.052(3) 0.042(3) 0.058(3) 0.004(2) 0.015(2) -0.009(2)
C1 0.041(4) 0.035(4) 0.056(4) -0.001(3) 0.014(3) 0.002(3)
C11 0.047(4) 0.047(4) 0.055(5) -0.001(3) 0.015(4) -0.006(4)
C12 0.063(6) 0.080(6) 0.071(6) -0.005(5) 0.022(5) -0.008(5)
C13 0.064(6) 0.125(9) 0.085(7) -0.014(6) 0.030(5) -0.024(6)
C14 0.079(7) 0.110(9) 0.090(7) -0.006(6) 0.027(6) -0.055(7)
C15 0.098(8) 0.077(7) 0.121(9) -0.008(6) 0.028(7) -0.040(6)
C16 0.071(6) 0.071(6) 0.084(6) -0.009(5) 0.020(5) -0.016(5)
O2 0.097(6) 0.191(10) 0.192(10) -0.023(7) 0.054(6) -0.067(7)
C22 0.081(12) 0.109(10) 0.111(14) -0.027(9) 0.052(11) 0.007(8)
C23 0.101(14) 0.157(13) 0.114(16) -0.049(12) 0.070(13) -0.020(11)
C24 0.075(8) 0.169(14) 0.075(13) -0.019(10) 0.055(9) -0.026(8)
C25 0.064(9) 0.146(11) 0.103(10) -0.014(8) 0.061(8) -0.021(8)
C26 0.059(8) 0.106(11) 0.077(9) -0.020(7) 0.043(7) -0.033(7)
O3 0.115(11) 0.267(19) 0.145(13) -0.062(12) 0.092(9) -0.070(11)
C22B 0.081(12) 0.109(10) 0.111(14) -0.027(9) 0.052(11) 0.007(8)
C23B 0.101(14) 0.157(13) 0.114(16) -0.049(12) 0.070(13) -0.020(11)
C24B 0.075(8) 0.169(14) 0.075(13) -0.019(10) 0.055(9) -0.026(8)
C25B 0.064(9) 0.146(11) 0.103(10) -0.014(8) 0.061(8) -0.021(8)
C30 0.073(6) 0.062(6) 0.080(6) -0.028(5) 0.030(5) 0.002(4)
C31 0.073(13) 0.027(6) 0.169(11) -0.021(7) 0.048(8) -0.020(6)
C32 0.228(19) 0.043(6) 0.25(2) 0.027(9) 0.135(16) -0.003(8)
C34 0.13(2) 0.032(7) 0.35(4) -0.030(13) 0.08(2) -0.021(11)
C35 0.105(17) 0.048(13) 0.31(3) -0.024(15) 0.021(17) -0.002(10)
C36 0.120(12) 0.046(12) 0.173(15) -0.034(10) 0.010(10) -0.028(10)
C31B 0.073(13) 0.027(6) 0.169(11) -0.021(7) 0.048(8) -0.020(6)
C32B 0.228(19) 0.043(6) 0.25(2) 0.027(9) 0.135(16) -0.003(8)
C34B 0.13(2) 0.032(7) 0.35(4) -0.030(13) 0.08(2) -0.021(11)
C35B 0.105(17) 0.048(13) 0.31(3) -0.024(15) 0.021(17) -0.002(10)
C36B 0.120(12) 0.046(12) 0.173(15) -0.034(10) 0.010(10) -0.028(10)
C41 0.042(5) 0.075(5) 0.051(5) 0.004(4) 0.010(4) -0.005(4)
C42 0.071(6) 0.098(8) 0.077(6) 0.016(6) 0.020(5) -0.008(6)
C43 0.074(8) 0.206(18) 0.123(12) 0.084(13) 0.040(8) 0.008(10)
C44 0.072(8) 0.088(12) 0.093(11) 0.018(8) 0.017(8) -0.022(9)
C45 0.079(9) 0.102(13) 0.092(11) 0.025(9) 0.009(8) -0.009(10)
C46 0.063(6) 0.093(15) 0.096(9) 0.022(10) 0.026(6) 0.007(9)
O5 0.129(11) 0.149(13) 0.145(12) 0.069(11) 0.044(9) -0.017(10)
C47 0.134(19) 0.20(3) 0.22(3) 0.11(2) 0.088(19) 0.019(18)
C41B 0.042(5) 0.075(5) 0.051(5) 0.004(4) 0.010(4) -0.005(4)
C42B 0.071(6) 0.098(8) 0.077(6) 0.016(6) 0.020(5) -0.008(6)
C43B 0.074(8) 0.206(18) 0.123(12) 0.084(13) 0.040(8) 0.008(10)
C44B 0.072(8) 0.088(12) 0.093(11) 0.018(8) 0.017(8) -0.022(9)
C45B 0.079(9) 0.102(13) 0.092(11) 0.025(9) 0.009(8) -0.009(10)
C46B 0.063(6) 0.093(15) 0.096(9) 0.022(10) 0.026(6) 0.007(9)
O5B 0.125(18) 0.128(19) 0.084(14) 0.061(14) 0.060(13) 0.072(15)
C50 0.044(5) 0.076(6) 0.058(5) -0.013(4) 0.002(4) -0.013(4)
C51 0.056(6) 0.096(7) 0.068(6) -0.006(5) 0.011(4) -0.035(5)
C52 0.076(8) 0.118(9) 0.143(11) 0.003(8) 0.023(7) -0.031(7)
C53 0.076(8) 0.200(17) 0.183(15) -0.009(13) 0.041(9) -0.043(10)
C54 0.109(11) 0.163(14) 0.127(11) 0.007(10) 0.026(9) -0.090(11)
C55 0.085(9) 0.108(10) 0.226(17) 0.045(10) -0.002(10) -0.046(8)
C56 0.077(7) 0.092(8) 0.170(12) 0.031(8) -0.013(7) -0.045(7)
O6 0.083(8) 0.158(13) 0.189(13) -0.013(9) 0.044(8) -0.080(7)
C57 0.102(17) 0.103(15) 0.31(3) -0.025(18) 0.009(19) -0.062(14)
C61 0.054(6) 0.053(5) 0.041(13) 0.007(4) 0.016(7) 0.001(4)
C62 0.093(15) 0.063(6) 0.090(8) -0.001(5) 0.054(9) -0.001(7)
C63 0.066(13) 0.073(7) 0.105(9) -0.005(6) 0.045(10) -0.010(10)
C65 0.139(19) 0.077(7) 0.068(7) 0.010(5) 0.030(8) -0.042(9)
C66 0.110(9) 0.056(6) 0.058(10) 0.004(6) 0.036(7) -0.025(6)
O7 0.186(12) 0.028(5) 0.100(8) 0.001(4) 0.069(8) -0.020(5)
C61B 0.054(6) 0.053(5) 0.041(13) 0.007(4) 0.016(7) 0.001(4)
C62B 0.093(15) 0.063(6) 0.090(8) -0.001(5) 0.054(9) -0.001(7)
C63B 0.066(13) 0.073(7) 0.105(9) -0.005(6) 0.045(10) -0.010(10)
C65B 0.139(19) 0.077(7) 0.068(7) 0.010(5) 0.030(8) -0.042(9)
C66B 0.110(9) 0.056(6) 0.058(10) 0.004(6) 0.036(7) -0.025(6)
C70 0.044(4) 0.061(5) 0.049(4) 0.003(4) 0.016(3) 0.007(4)
C71 0.057(5) 0.055(7) 0.066(5) 0.015(5) 0.028(4) -0.001(5)
C72 0.055(9) 0.133(13) 0.22(2) 0.082(13) 0.064(11) 0.007(8)
C73 0.079(11) 0.151(17) 0.29(3) 0.080(17) 0.100(15) 0.008(10)
C74 0.079(9) 0.134(14) 0.126(12) 0.008(10) 0.051(9) -0.053(9)
C75 0.089(11) 0.135(12) 0.116(13) 0.044(9) 0.043(9) -0.029(9)
C76 0.071(9) 0.100(9) 0.126(13) 0.028(9) 0.038(8) -0.020(7)
O8 0.103(9) 0.161(13) 0.180(13) 0.034(10) 0.073(9) -0.046(9)
C77 0.079(12) 0.186(19) 0.24(2) 0.012(17) 0.058(14) -0.050(12)
C71B 0.057(5) 0.055(7) 0.066(5) 0.015(5) 0.028(4) -0.001(5)
C72B 0.055(9) 0.133(13) 0.22(2) 0.082(13) 0.064(11) 0.007(8)
C73B 0.079(11) 0.151(17) 0.29(3) 0.080(17) 0.100(15) 0.008(10)
C74B 0.079(9) 0.134(14) 0.126(12) 0.008(10) 0.051(9) -0.053(9)
C75B 0.089(11) 0.135(12) 0.116(13) 0.044(9) 0.043(9) -0.029(9)
C76B 0.071(9) 0.100(9) 0.126(13) 0.028(9) 0.038(8) -0.020(7)
O8B 0.19(5) 0.11(4) 0.16(4) 0.01(3) 0.12(4) -0.06(4)
Cl1 0.38(3) 0.43(3) 0.39(3) 0.020(19) 0.083(19) 0.006(19)
Cl2 0.42(2) 0.45(3) 0.47(3) -0.016(19) 0.078(18) 0.012(18)
Cl3 0.165(10) 0.183(11) 0.218(13) -0.019(10) -0.048(9) 0.033(9)
Cl4 0.242(13) 0.234(13) 0.214(11) 0.006(10) 0.019(9) 0.082(11)
Cl6 0.214(17) 0.145(14) 0.131(13) 0.000(11) 0.041(12) 0.011(13)
Cl5 0.242(13) 0.234(13) 0.214(11) 0.006(10) 0.019(9) 0.082(11)

loop_
_atom_type_symbol
_atom_type_description
_atom_type_scat_dispersion_real
_atom_type_scat_dispersion_imag
_atom_type_scat_source
C C 0.0033 0.0016 'International Tables Vol C Tables 4.2.6.8 and 6.1.1.4'
H H 0.0000 0.0000 'International Tables Vol C Tables 4.2.6.8 and 6.1.1.4'
N N 0.0061 0.0033 'International Tables Vol C Tables 4.2.6.8 and 6.1.1.4'
O O 0.0106 0.0060 'International Tables Vol C Tables 4.2.6.8 and 6.1.1.4'
Mo Mo -1.6832 0.6857 'International Tables Vol C Tables 4.2.6.8 and 6.1.1.4'
Cl Cl 0.1484 0.1585 'International Tables Vol C Tables 4.2.6.8 and 6.1.1.4'

loop_
_geom_angle_atom_site_label_1
_geom_angle_atom_site_label_2
_geom_angle_atom_site_label_3
_geom_angle
_geom_angle_site_symmetry_3
_geom_angle_publ_flag
Mo2 Mo1 O1 94.76(12) . y
Mo2 Mo1 N7 93.16(16) . y
O1 Mo1 N7 89.4(2) . y
Mo2 Mo1 N3 92.48(18) . y
O1 Mo1 N3 89.0(2) . y
N7 Mo1 N3 174.2(2) . y
Mo2 Mo1 N5 92.77(17) . y
O1 Mo1 N5 172.2(2) . y
N7 Mo1 N5 88.1(2) . y
N3 Mo1 N5 92.8(2) . y
Mo1 Mo2 N6 92.25(15) . y
Mo1 Mo2 N2 92.98(17) . y
N6 Mo2 N2 174.7(2) . y
Mo1 Mo2 N4 92.68(16) . y
N6 Mo2 N4 89.2(2) . y
N2 Mo2 N4 91.3(2) . y
Mo1 Mo2 N1 89.60(13) . y
N6 Mo2 N1 90.1(2) . y
N2 Mo2 N1 89.3(2) . y
N4 Mo2 N1 177.6(2) . y
C1 N1 C11 120.2(6) . ?
C1 N1 Mo2 118.7(4) . ?
C11 N1 Mo2 120.8(4) . ?
C30 N2 C21B 110.8(16) . ?
C30 N2 C21 120.4(7) . ?
C21B N2 C21 13.7(18) . ?
C30 N2 Mo2 116.4(5) . ?
C21B N2 Mo2 132.1(15) . ?
C21 N2 Mo2 123.2(5) . ?
C30 N3 C31B 113.8(13) . ?
C30 N3 C31 122(3) . ?
C31B N3 C31 9(4) . ?
C30 N3 Mo1 118.8(5) . ?
C31B N3 Mo1 127.3(12) . ?
C31 N3 Mo1 119(3) . ?
C50 N4 C41B 119.4(19) . ?
C50 N4 C41 115.8(11) . ?
C41B N4 C41 4(3) . ?
C50 N4 Mo2 116.3(5) . ?
C41B N4 Mo2 124.2(19) . ?
C41 N4 Mo2 127.7(10) . ?
C50 N5 C51 117.8(7) . ?
C50 N5 Mo1 117.5(5) . ?
C51 N5 Mo1 123.8(5) . ?
C70 N6 C61B 110(3) . ?
C70 N6 C61 119.4(12) . ?
C61B N6 C61 11(4) . ?
C70 N6 Mo2 117.0(5) . ?
C61B N6 Mo2 132(3) . ?
C61 N6 Mo2 123.6(11) . ?
C70 N7 C71B 108.4(19) . ?
C70 N7 C71 121.5(6) . ?
C71B N7 C71 13.4(19) . ?
C70 N7 Mo1 118.1(5) . ?
C71B N7 Mo1 132.3(19) . ?
C71 N7 Mo1 119.9(5) . ?
C1 O1 Mo1 116.6(4) . ?
O1 C1 N1 120.3(6) . ?
O1 C1 C1 116.7(6) 2_456 ?
N1 C1 C1 123.0(6) 2_456 ?
C12 C11 C16 119.3(7) . ?
C12 C11 N1 121.1(7) . ?
C16 C11 N1 119.3(7) . ?
C11 C12 C13 120.7(9) . ?
C14 C13 C12 119.5(10) . ?
C15 C14 C13 120.0(9) . ?
C15 C14 O2 113.5(11) . ?
C13 C14 O2 126.5(12) . ?
C14 C15 C16 120.7(10) . ?
C11 C16 C15 119.8(9) . ?
C17 O2 C14 117.2(15) . ?
C22 C21 C26 120.0 . ?
C22 C21 N2 118.9(7) . ?
C26 C21 N2 121.0(6) . ?
C23 C22 C21 120.0 . ?
C22 C23 C24 120.0 . ?
O3 C24 C25 125.3(11) . ?
O3 C24 C23 114.7(11) . ?
C25 C24 C23 120.0 . ?
C24 C25 C26 120.0 . ?
C25 C26 C21 120.0 . ?
C27 O3 C24 114.5(17) . ?
N2 C21B C22B 135(3) . ?
N2 C21B C26B 105(3) . ?
C22B C21B C26B 120.0 . ?
C23B C22B C21B 120.0 . ?
C22B C23B C24B 120.0 . ?
O3B C24B C25B 128(4) . ?
O3B C24B C23B 111(4) . ?
C25B C24B C23B 120.0 . ?
C24B C25B C26B 120.0 . ?
C25B C26B C21B 120.0 . ?
C27B O3B C24B 140(7) . ?
N3 C30 N2 119.2(7) . ?
C32 C31 C36 120.0 . ?
C32 C31 N3 109(4) . ?
C36 C31 N3 127(4) . ?
C33 C32 C31 120.0 . ?
C32 C33 C34 120.0 . ?
C35 C34 C33 120.0 . ?
C35 C34 O4 108(4) . ?
C33 C34 O4 125(4) . ?
C34 C35 C36 120.0 . ?
C35 C36 C31 120.0 . ?
C34 O4 C37 121(5) . ?
N3 C31B C32B 120.7(14) . ?
N3 C31B C36B 118.7(14) . ?
C32B C31B C36B 120.0 . ?
C31B C32B C33B 120.0 . ?
C32B C33B C34B 120.0 . ?
C33B C34B C35B 120.0 . ?
C33B C34B O4B 121.2(14) . ?
C35B C34B O4B 118.6(14) . ?
C36B C35B C34B 120.0 . ?
C35B C36B C31B 120.0 . ?
C34B O4B C37B 111.6(17) . ?
C42 C41 C46 120.0 . ?
C42 C41 N4 116.3(12) . ?
C46 C41 N4 122.1(11) . ?
C41 C42 C43 120.0 . ?
C44 C43 C42 120.0 . ?
O5 C44 C43 128.3(10) . ?
O5 C44 C45 111.6(9) . ?
C43 C44 C45 120.0 . ?
C44 C45 C46 120.0 . ?
C45 C46 C41 120.0 . ?
C44 O5 C47 116.3(14) . ?
N4 C41B C42B 124(2) . ?
N4 C41B C46B 115(2) . ?
C42B C41B C46B 120.0 . ?
C43B C42B C41B 120.0 . ?
C42B C43B C44B 120.0 . ?
C43B C44B C45B 120.0 . ?
C43B C44B O5B 122.2 . ?
C45B C44B O5B 117.8 . ?
C46B C45B C44B 120.0 . ?
C45B C46B C41B 120.0 . ?
C44B O5B C47B 115.9 . ?
N5 C50 N4 120.4(7) . ?
C56 C51 C52 117.8(9) . ?
C56 C51 N5 122.1(9) . ?
C52 C51 N5 119.2(9) . ?
C51 C52 C53 120.3(13) . ?
C52 C53 C54 116.1(14) . ?
C55 C54 O6B 116(2) . ?
C55 C54 O6 130.8(15) . ?
C55 C54 C53 121.5(12) . ?
O6B C54 C53 119(2) . ?
O6 C54 C53 106.8(15) . ?
C54 C55 C56 119.1(12) . ?
C51 C56 C55 124.3(12) . ?
C54 O6 C57 106.4(15) . ?
C54 O6B C57B 125.4(15) . ?
C62 C61 C66 120.0 . ?
C62 C61 N6 117.3(16) . ?
C66 C61 N6 122.6(16) . ?
C61 C62 C63 120.0 . ?
C64 C63 C62 120.0 . ?
O7 C64 C63 116.1(10) . ?
O7 C64 C65 123.1(10) . ?
C63 C64 C65 120.0 . ?
C66 C65 C64 120.0 . ?
C65 C66 C61 120.0 . ?
C64 O7 C67 118.8(12) . ?
N6 C61B C62B 130(4) . ?
N6 C61B C66B 109(4) . ?
C62B C61B C66B 120.0 . ?
C61B C62B C63B 120.0 . ?
C62B C63B C64B 120.0 . ?
O7B C64B C65B 117(5) . ?
O7B C64B C63B 123(5) . ?
C65B C64B C63B 120.0 . ?
C66B C65B C64B 120.0 . ?
C65B C66B C61B 120.0 . ?
C64B O7B C67B 111(6) . ?
N7 C70 N6 119.4(7) . ?
C72 C71 C76 120.0 . ?
C72 C71 N7 120.7(5) . ?
C76 C71 N7 118.9(5) . ?
C73 C72 C71 120.0 . ?
C74 C73 C72 120.0 . ?
C73 C74 C75 120.0 . ?
C73 C74 O8 124.6(9) . ?
C75 C74 O8 115.4(9) . ?
C74 C75 C76 120.0 . ?
C75 C76 C71 120.0 . ?
C74 O8 C77 114.6(11) . ?
C72B C71B C76B 120.0 . ?
C72B C71B N7 127(3) . ?
C76B C71B N7 112(3) . ?
C71B C72B C73B 120.0 . ?
C74B C73B C72B 120.0 . ?
C73B C74B C75B 120.0 . ?
C73B C74B O8B 114(3) . ?
C75B C74B O8B 125(3) . ?
C76B C75B C74B 120.0 . ?
C75B C76B C71B 120.0 . ?
C77B O8B C74B 117(4) . ?
Cl1 C1S Cl2 109.6(10) . ?
Cl3 C2S Cl4 110.1(11) . ?
Cl6 C3S Cl5 111.8(14) . ?

loop_
_geom_bond_atom_site_label_1
_geom_bond_atom_site_label_2
_geom_bond_distance
_geom_bond_site_symmetry_2
_geom_bond_publ_flag
Mo1 Mo2 2.0924(8) . y
Mo1 O1 2.124(5) . y
Mo1 N7 2.126(6) . y
Mo1 N3 2.128(7) . y
Mo1 N5 2.143(6) . y
Mo2 N6 2.151(6) . y
Mo2 N2 2.160(6) . y
Mo2 N4 2.165(6) . y
Mo2 N1 2.170(5) . y
N1 C1 1.306(8) . ?
N1 C11 1.429(8) . ?
N2 C30 1.339(10) . ?
N2 C21B 1.38(2) . ?
N2 C21 1.476(9) . ?
N3 C30 1.324(10) . ?
N3 C31B 1.364(12) . ?
N3 C31 1.59(4) . ?
N4 C50 1.328(9) . ?
N4 C41B 1.377(15) . ?
N4 C41 1.455(10) . ?
N5 C50 1.322(10) . ?
N5 C51 1.413(10) . ?
N6 C70 1.344(9) . ?
N6 C61B 1.39(2) . ?
N6 C61 1.457(11) . ?
N7 C70 1.315(9) . ?
N7 C71B 1.43(3) . ?
N7 C71 1.453(8) . ?
O1 C1 1.293(8) . ?
C1 C1 1.499(14) 2_456 ?
C11 C12 1.375(11) . ?
C11 C16 1.384(11) . ?
C12 C13 1.396(12) . ?
C13 C14 1.377(15) . ?
C14 C15 1.370(15) . ?
C14 O2 1.405(11) . ?
C15 C16 1.388(12) . ?
O2 C17 1.28(2) . ?
C21 C22 1.3900 . ?
C21 C26 1.3900 . ?
C22 C23 1.3900 . ?
C23 C24 1.3900 . ?
C24 O3 1.351(12) . ?
C24 C25 1.3900 . ?
C25 C26 1.3900 . ?
O3 C27 1.30(3) . ?
C21B C22B 1.3900 . ?
C21B C26B 1.3900 . ?
C22B C23B 1.3900 . ?
C23B C24B 1.3900 . ?
C24B O3B 1.358(11) . ?
C24B C25B 1.3900 . ?
C25B C26B 1.3900 . ?
O3B C27B 1.26(8) . ?
C31 C32 1.3900 . ?
C31 C36 1.3900 . ?
C32 C33 1.3900 . ?
C33 C34 1.3900 . ?
C34 C35 1.3900 . ?
C34 O4 1.457(10) . ?
C35 C36 1.3900 . ?
O4 C37 1.495(11) . ?
C31B C32B 1.3900 . ?
C31B C36B 1.3900 . ?
C32B C33B 1.3900 . ?
C33B C34B 1.3900 . ?
C34B C35B 1.3900 . ?
C34B O4B 1.446(9) . ?
C35B C36B 1.3900 . ?
O4B C37B 1.517(10) . ?
C41 C42 1.3900 . ?
C41 C46 1.3900 . ?
C42 C43 1.3900 . ?
C43 C44 1.3900 . ?
C44 O5 1.385(14) . ?
C44 C45 1.3900 . ?
C45 C46 1.3900 . ?
O5 C47 1.40(2) . ?
C41B C42B 1.3900 . ?
C41B C46B 1.3900 . ?
C42B C43B 1.3900 . ?
C43B C44B 1.3900 . ?
C44B C45B 1.3900 . ?
C44B O5B 1.4145 . ?
C45B C46B 1.3900 . ?
O5B C47B 1.4850 . ?
C51 C56 1.319(13) . ?
C51 C52 1.405(14) . ?
C52 C53 1.418(15) . ?
C53 C54 1.45(2) . ?
C54 C55 1.308(19) . ?
C54 O6B 1.356(11) . ?
C54 O6 1.428(15) . ?
C55 C56 1.387(15) . ?
O6 C57 1.444(10) . ?
O6B C57B 1.451(11) . ?
C61 C62 1.3900 . ?
C61 C66 1.3900 . ?
C62 C63 1.3900 . ?
C63 C64 1.3900 . ?
C64 O7 1.365(8) . ?
C64 C65 1.3900 . ?
C65 C66 1.3900 . ?
O7 C67 1.442(10) . ?
C61B C62B 1.3900 . ?
C61B C66B 1.3900 . ?
C62B C63B 1.3900 . ?
C63B C64B 1.3900 . ?
C64B O7B 1.355(11) . ?
C64B C65B 1.3900 . ?
C65B C66B 1.3900 . ?
O7B C67B 1.456(11) . ?
C71 C72 1.3900 . ?
C71 C76 1.3900 . ?
C72 C73 1.3900 . ?
C73 C74 1.3900 . ?
C74 C75 1.3900 . ?
C74 O8 1.394(12) . ?
C75 C76 1.3900 . ?
O8 C77 1.439(10) . ?
C71B C72B 1.3900 . ?
C71B C76B 1.3900 . ?
C72B C73B 1.3900 . ?
C73B C74B 1.3900 . ?
C74B C75B 1.3900 . ?
C74B O8B 1.48(5) . ?
C75B C76B 1.3900 . ?
O8B C77B 1.450(11) . ?
Cl1 C1S 1.810(15) . ?
C1S Cl2 1.811(15) . ?
Cl3 C2S 1.810(15) . ?
C2S Cl4 1.812(15) . ?
Cl6 C3S 1.78(2) . ?
C3S Cl5 1.80(2) . ?
